data_7157624
loop_
_publ_author_name
'He, Huan'
'Cao, Ruiyuan'
'Cao, Ruidi'
'Liu, Xiao-Yu'
'Li, Wei'
'Yu, Di'
'Li, Yuexiang'
'Liu, Miaomiao'
'Wu, Yanmei'
'Wu, Pingzhou'
'Yang, Jin-Song'
'Yan, Yunzheng'
'Yang, Jingjing'
'Zheng, Zhi-Bing'
'Zhong, Wu'
'Qin, Yong'

_publ_section_title
;
 A light- and heat-driven glycal diazidation approach to nitrogenous
 carbohydrate derivatives with antiviral activity.
;
_journal_issue 31
_journal_name_full 'Organic &amp; biomolecular chemistry'
_journal_page_first 6155
_journal_page_last 6161
_journal_paper_doi 10.1039/d0ob01172j
_journal_volume 18
_journal_year 2020
_chemical_absolute_configuration unk
_chemical_formula_moiety 'C13 H16 N6 O8'
_chemical_formula_sum 'C13 H16 N6 O8'
_chemical_formula_weight 384.32
_space_group_crystal_system orthorhombic
_space_group_IT_number 19
_space_group_name_Hall 'P 2ac 2ab'
_space_group_name_H-M_alt 'P 21 21 21'
_atom_sites_solution_hydrogens geom
_atom_sites_solution_primary iterative
_audit_creation_date 2019-02-27
_audit_creation_method
;
Olex2 1.2
(compiled 2018.05.29 svn.r3508 for OlexSys, GUI svn.r5506)
;
_audit_update_record
;
2020-01-02 deposited with the CCDC.	2020-07-17 downloaded from the CCDC.
;
_cell_angle_alpha 90
_cell_angle_beta 90
_cell_angle_gamma 90
_cell_formula_units_Z 4
_cell_length_a 7.2784(7)
_cell_length_b 9.2019(10)
_cell_length_c 26.166(3)
_cell_measurement_reflns_used 1361
_cell_measurement_temperature 293(2)
_cell_measurement_theta_max 23.1730
_cell_measurement_theta_min 3.6430
_cell_volume 1752.5(3)
_computing_cell_refinement
;
CrysAlisPro, Agilent Technologies,
Version 1.171.37.35 (release 13-08-2014 CrysAlis171 .NET)
(compiled Aug 13 2014,18:06:01)
;
_computing_data_collection
;
CrysAlisPro, Agilent Technologies,
Version 1.171.37.35 (release 13-08-2014 CrysAlis171 .NET)
(compiled Aug 13 2014,18:06:01)
;
_computing_data_reduction
;
CrysAlisPro, Agilent Technologies,
Version 1.171.37.35 (release 13-08-2014 CrysAlis171 .NET)
(compiled Aug 13 2014,18:06:01)
;
_computing_molecular_graphics 'Olex2 (Dolomanov et al., 2009)'
_computing_publication_material 'Olex2 (Dolomanov et al., 2009)'
_computing_structure_refinement 'ShelXL (Sheldrick, 2015)'
_computing_structure_solution
;
Superflip (Palatinus & Chapuis, 2007;Palatinus & van der Lee, 2008;
Palatinus et al., 2012)
;
_diffrn_ambient_temperature 293.15
_diffrn_detector 'CCD plate'
_diffrn_detector_area_resol_mean 16.0874
_diffrn_detector_type Eos
_diffrn_measured_fraction_theta_full 0.998
_diffrn_measured_fraction_theta_max 0.998
_diffrn_measurement_details
;
#__ type_ start__ end____ width___ exp.time_
  1 omega   21.00   48.00   0.5000    1.7500
omega____ theta____ kappa____ phi______ frames
    -       17.0762  -99.0000    0.0000 54

#__ type_ start__ end____ width___ exp.time_
  2 omega   -3.00   23.00   0.5000    1.7500
omega____ theta____ kappa____ phi______ frames
    -      -14.8106  -99.0000 -180.0000 52

#__ type_ start__ end____ width___ exp.time_
  3 omega  -82.00  -34.00   0.5000    1.7500
omega____ theta____ kappa____ phi______ frames
    -      -14.8106  -77.0000    0.0000 96

#__ type_ start__ end____ width___ exp.time_
  4 omega  -78.00  -17.00   0.5000    1.7500
omega____ theta____ kappa____ phi______ frames
    -      -14.8106  -57.0000  -90.0000 122
;
_diffrn_measurement_device 'four-circle diffractometer'
_diffrn_measurement_device_type 'Xcalibur, Eos'
_diffrn_measurement_method '\w scans'
_diffrn_orient_matrix_UB_11 -0.0073803000
_diffrn_orient_matrix_UB_12 0.0767235000
_diffrn_orient_matrix_UB_13 -0.0016163000
_diffrn_orient_matrix_UB_21 0.0083203000
_diffrn_orient_matrix_UB_22 0.0050967000
_diffrn_orient_matrix_UB_23 0.0269799000
_diffrn_orient_matrix_UB_31 0.0966986000
_diffrn_orient_matrix_UB_32 0.0055113000
_diffrn_orient_matrix_UB_33 -0.0024360000
_diffrn_radiation_monochromator graphite
_diffrn_radiation_probe x-ray
_diffrn_radiation_type MoK\a
_diffrn_radiation_wavelength 0.71073
_diffrn_reflns_av_R_equivalents 0.0229
_diffrn_reflns_av_unetI/netI 0.0467
_diffrn_reflns_Laue_measured_fraction_full 0.998
_diffrn_reflns_Laue_measured_fraction_max 0.998
_diffrn_reflns_limit_h_max 8
_diffrn_reflns_limit_h_min -9
_diffrn_reflns_limit_k_max 10
_diffrn_reflns_limit_k_min -11
_diffrn_reflns_limit_l_max 32
_diffrn_reflns_limit_l_min -23
_diffrn_reflns_number 6084
_diffrn_reflns_point_group_measured_fraction_full 0.919
_diffrn_reflns_point_group_measured_fraction_max 0.914
_diffrn_reflns_theta_full 25.242
_diffrn_reflns_theta_max 26.366
_diffrn_reflns_theta_min 3.114
_diffrn_source 'Enhance (Mo) X-ray Source'
_exptl_absorpt_coefficient_mu 0.123
_exptl_absorpt_correction_T_max 1.00000
_exptl_absorpt_correction_T_min 0.98679
_exptl_absorpt_correction_type multi-scan
_exptl_absorpt_process_details
;
CrysAlisPro, Agilent Technologies,
Version 1.171.37.35 (release 13-08-2014 CrysAlis171 .NET)
(compiled Aug 13 2014,18:06:01)
Empirical absorption correction using spherical harmonics,
 implemented in SCALE3 ABSPACK scaling algorithm.
;
_exptl_crystal_density_diffrn 1.457
_exptl_crystal_density_method 'not measured'
_exptl_crystal_F_000 800
_exptl_crystal_size_max 0.35
_exptl_crystal_size_mid 0.3
_exptl_crystal_size_min 0.25
_refine_diff_density_max 0.139
_refine_diff_density_min -0.142
_refine_diff_density_rms 0.033
_refine_ls_abs_structure_details
;
 Flack x determined using 635 quotients [(I+)-(I-)]/[(I+)+(I-)]
 (Parsons, Flack and Wagner, Acta Cryst. B69 (2013) 249-259).
;
_refine_ls_abs_structure_Flack 0.2(10)
_refine_ls_extinction_method none
_refine_ls_goodness_of_fit_ref 1.018
_refine_ls_hydrogen_treatment constr
_refine_ls_matrix_type full
_refine_ls_number_parameters 251
_refine_ls_number_reflns 3278
_refine_ls_number_restraints 0
_refine_ls_restrained_S_all 1.018
_refine_ls_R_factor_all 0.0687
_refine_ls_R_factor_gt 0.0461
_refine_ls_shift/su_max 0.000
_refine_ls_shift/su_mean 0.000
_refine_ls_structure_factor_coef Fsqd
_refine_ls_weighting_details 'w=1/[\s^2^(Fo^2^)+(0.0383P)^2^] where P=(Fo^2^+2Fc^2^)/3'
_refine_ls_weighting_scheme calc
_refine_ls_wR_factor_gt 0.0845
_refine_ls_wR_factor_ref 0.0950
_reflns_Friedel_coverage 0.575
_reflns_Friedel_fraction_full 0.808
_reflns_Friedel_fraction_max 0.797
_reflns_number_gt 2428
_reflns_number_total 3278
_reflns_threshold_expression 'I > 2\s(I)'
_cod_data_source_file d0ob01172j2.cif
_cod_data_source_block 190226_s4_yd_2
_cod_depositor_comments 'Adding full bibliography for 7157620--7157628.cif.'
_cod_original_cell_volume 1752.4(3)
_cod_database_code 7157624
_shelx_shelxl_version_number 2014/7
_chemical_oxdiff_formula c12h12n2o3
_shelx_space_group_comment
;
The symmetry employed for this shelxl refinement is uniquely defined
by the following loop, which should always be used as a source of
symmetry information in preference to the above space-group names.
They are only intended as comments.
;
_shelx_estimated_absorpt_t_max 0.970
_shelx_estimated_absorpt_t_min 0.958
_reflns_odcompleteness_completeness 99.62
_reflns_odcompleteness_iscentric 1
_reflns_odcompleteness_theta 26.32
_olex2_refinement_description
;
1. Fixed Uiso
 At 1.2 times of:
  All C(H) groups, All C(H,H,H,H) groups
 At 1.5 times of:
  All C(H,H,H) groups
2. Uiso/Uaniso restraints and constraints
Uanis(O8) = Uanis(O8A)
3. Others
 Sof(H10C)=Sof(H10D)=Sof(O8A)=1-FVAR(1)
 Sof(H10A)=Sof(H10B)=Sof(O8)=FVAR(1)
4.a Ternary CH refined with riding coordinates:
 C1(H1), C3(H3), C4(H4), C6(H6), C9(H9)
4.b Secondary CH2 refined with riding coordinates:
 C10(H10A,H10B), C10(H10C,H10D)
4.c Idealised Me refined as rotating group:
 C8(H8A,H8B,H8C), C12(H12A,H12B,H12C), C13(H13A,H13B,H13C)
;
_olex2_submission_special_instructions 'No special instructions were received'

loop_
_space_group_symop_operation_xyz
'x, y, z'
'-x+1/2, -y, z+1/2'
'x+1/2, -y+1/2, -z'
'-x, y+1/2, -z+1/2'

loop_
_atom_site_label
_atom_site_type_symbol
_atom_site_fract_x
_atom_site_fract_y
_atom_site_fract_z
_atom_site_U_iso_or_equiv
_atom_site_adp_type
_atom_site_occupancy
_atom_site_site_symmetry_order
_atom_site_calc_flag
_atom_site_refinement_flags_posn
_atom_site_refinement_flags_adp
_atom_site_refinement_flags_occupancy
_atom_site_disorder_assembly
_atom_site_disorder_group
O1 O 0.2730(3) 0.3336(3) 0.28032(8) 0.0521(6) Uani 1 1 d . . . . .
O2 O 0.4915(3) 0.4956(3) 0.26536(8) 0.0503(6) Uani 1 1 d . . . . .
O3 O 0.5912(3) 0.2703(2) 0.34651(8) 0.0430(5) Uani 1 1 d . . . . .
O4 O 0.4030(4) 0.3444(3) 0.20279(9) 0.0702(8) Uani 1 1 d . . . . .
O5 O 0.7504(4) 0.2964(3) 0.44036(10) 0.0703(8) Uani 1 1 d . . . . .
O6 O 0.9334(3) 0.4757(3) 0.41167(8) 0.0613(7) Uani 1 1 d . . . . .
O7 O 0.1475(3) 0.1351(3) 0.38284(9) 0.0560(7) Uani 1 1 d . . . . .
N1 N 0.5204(4) 0.5766(3) 0.40222(10) 0.0518(8) Uani 1 1 d . . . . .
N2 N 0.5998(4) 0.6728(3) 0.42591(11) 0.0531(7) Uani 1 1 d . . . . .
N3 N 0.6591(5) 0.7573(4) 0.45222(13) 0.0798(11) Uani 1 1 d . . . . .
N4 N 0.8488(3) 0.3936(4) 0.31506(11) 0.0512(7) Uani 1 1 d . . . . .
N5 N 0.8540(4) 0.2834(5) 0.28838(12) 0.0638(9) Uani 1 1 d . . . . .
N6 N 0.8719(5) 0.1890(5) 0.26142(15) 0.1105(17) Uani 1 1 d . . . . .
C1 C 0.3096(4) 0.3963(4) 0.33016(11) 0.0426(8) Uani 1 1 d . . . . .
H1 H 0.1954 0.4301 0.3461 0.051 Uiso 1 1 calc R . . . .
C2 C 0.3896(5) 0.3863(4) 0.24568(14) 0.0503(8) Uani 1 1 d . . . . .
C3 C 0.4343(4) 0.5255(4) 0.31679(11) 0.0441(8) Uani 1 1 d . . . . .
H3 H 0.3636 0.6161 0.3179 0.053 Uiso 1 1 calc R . . . .
C4 C 0.6005(4) 0.5369(3) 0.35161(11) 0.0422(8) Uani 1 1 d . . . . .
H4 H 0.6829 0.6140 0.3396 0.051 Uiso 1 1 calc R . . . .
C5 C 0.7048(4) 0.3912(4) 0.35486(12) 0.0414(7) Uani 1 1 d . . . . .
C6 C 0.4045(4) 0.2864(3) 0.36387(12) 0.0412(7) Uani 1 1 d . . . . .
H6 H 0.4039 0.3206 0.3993 0.049 Uiso 1 1 calc R . . . .
C7 C 0.7991(5) 0.3786(4) 0.40769(13) 0.0486(8) Uani 1 1 d . . . . .
C8 C 1.0336(6) 0.4764(6) 0.45995(14) 0.0865(15) Uani 1 1 d . . . . .
H8A H 1.1422 0.5347 0.4565 0.130 Uiso 1 1 calc GR . . . .
H8B H 1.0676 0.3787 0.4688 0.130 Uiso 1 1 calc GR . . . .
H8C H 0.9568 0.5160 0.4863 0.130 Uiso 1 1 calc GR . . . .
C9 C 0.3283(4) 0.1338(4) 0.36149(13) 0.0470(8) Uani 1 1 d . . . . .
H9 H 0.3258 0.0985 0.3262 0.056 Uiso 1 1 calc R . . . .
C10 C 0.4289(5) 0.0274(4) 0.39584(13) 0.0576(10) Uani 1 1 d . . . . .
H10A H 0.5366 -0.0135 0.3794 0.069 Uiso 0.35(2) 1 calc R . P A 1
H10B H 0.4631 0.0706 0.4283 0.069 Uiso 0.35(2) 1 calc R . P A 1
H10C H 0.5053 -0.0365 0.3754 0.069 Uiso 0.65(2) 1 calc R . P A 2
H10D H 0.5072 0.0797 0.4195 0.069 Uiso 0.65(2) 1 calc R . P A 2
C11 C 0.1169(5) -0.0074(4) 0.40348(15) 0.0615(10) Uani 1 1 d . . . . .
C12 C 0.0290(8) -0.1038(5) 0.36406(19) 0.1148(19) Uani 1 1 d . . . . .
H12A H -0.0882 -0.0643 0.3545 0.172 Uiso 1 1 calc GR . . . .
H12B H 0.0123 -0.1994 0.3780 0.172 Uiso 1 1 calc GR . . . .
H12C H 0.1067 -0.1093 0.3345 0.172 Uiso 1 1 calc GR . . . .
C13 C 0.0071(6) 0.0076(5) 0.45196(15) 0.0858(14) Uani 1 1 d . . . . .
H13A H 0.0724 0.0685 0.4756 0.129 Uiso 1 1 calc GR . . . .
H13B H -0.0110 -0.0867 0.4669 0.129 Uiso 1 1 calc GR . . . .
H13C H -0.1100 0.0504 0.4443 0.129 Uiso 1 1 calc GR . . . .
O8 O 0.286(3) -0.075(3) 0.4011(8) 0.071(3) Uani 0.35(2) 1 d . . P A 1
O8A O 0.2969(15) -0.0546(13) 0.4230(6) 0.071(3) Uani 0.65(2) 1 d . . P A 2

loop_
_atom_site_aniso_label
_atom_site_aniso_U_11
_atom_site_aniso_U_22
_atom_site_aniso_U_33
_atom_site_aniso_U_23
_atom_site_aniso_U_13
_atom_site_aniso_U_12
O1 0.0461(14) 0.0577(15) 0.0523(15) 0.0048(12) -0.0104(12) -0.0093(13)
O2 0.0493(13) 0.0570(16) 0.0447(14) 0.0072(11) -0.0015(10) -0.0087(13)
O3 0.0309(11) 0.0436(13) 0.0545(14) 0.0019(10) 0.0041(10) -0.0028(11)
O4 0.098(2) 0.0684(17) 0.0442(14) -0.0010(12) -0.0050(15) 0.0003(18)
O5 0.0599(17) 0.098(2) 0.0534(15) 0.0202(15) -0.0006(13) 0.0017(17)
O6 0.0464(14) 0.0847(18) 0.0529(14) -0.0091(13) -0.0106(12) -0.0123(15)
O7 0.0379(13) 0.0527(15) 0.0776(17) 0.0182(12) 0.0033(11) -0.0078(12)
N1 0.0498(17) 0.0493(17) 0.0564(18) -0.0105(14) 0.0055(14) -0.0095(16)
N2 0.0539(18) 0.0453(17) 0.060(2) -0.0027(15) 0.0051(16) -0.0026(17)
N3 0.089(3) 0.067(2) 0.083(3) -0.0237(19) 0.003(2) -0.021(2)
N4 0.0388(16) 0.0605(19) 0.0542(18) -0.0060(16) 0.0088(13) -0.0066(15)
N5 0.0363(17) 0.102(3) 0.053(2) -0.015(2) 0.0070(14) -0.0153(19)
N6 0.081(3) 0.143(4) 0.107(3) -0.070(3) 0.038(2) -0.037(3)
C1 0.0299(15) 0.049(2) 0.049(2) -0.0006(16) 0.0016(14) 0.0002(16)
C2 0.048(2) 0.051(2) 0.051(2) 0.0067(18) -0.0070(18) 0.006(2)
C3 0.0406(18) 0.044(2) 0.0474(19) 0.0034(15) 0.0004(16) -0.0001(17)
C4 0.0355(16) 0.0446(19) 0.0465(19) 0.0055(15) 0.0036(15) -0.0066(16)
C5 0.0308(15) 0.0491(19) 0.0444(18) 0.0026(16) 0.0036(14) -0.0050(16)
C6 0.0289(16) 0.0480(19) 0.0467(19) 0.0027(15) 0.0035(14) -0.0049(16)
C7 0.0377(18) 0.063(2) 0.045(2) -0.0015(19) 0.0009(16) 0.009(2)
C8 0.066(3) 0.136(4) 0.057(2) -0.018(3) -0.023(2) -0.007(3)
C9 0.0385(18) 0.047(2) 0.055(2) 0.0061(16) 0.0038(15) -0.0093(17)
C10 0.047(2) 0.052(2) 0.074(2) 0.0082(18) 0.0090(19) -0.001(2)
C11 0.049(2) 0.053(2) 0.082(3) 0.022(2) 0.002(2) -0.011(2)
C12 0.151(5) 0.088(4) 0.105(4) -0.004(3) 0.000(4) -0.057(4)
C13 0.078(3) 0.083(3) 0.096(3) 0.029(3) 0.011(3) -0.022(3)
O8 0.051(2) 0.072(4) 0.091(8) 0.042(6) -0.002(5) -0.004(2)
O8A 0.051(2) 0.072(4) 0.091(8) 0.042(6) -0.002(5) -0.004(2)

loop_
_atom_type_symbol
_atom_type_description
_atom_type_scat_dispersion_real
_atom_type_scat_dispersion_imag
_atom_type_scat_source
C C 0.0033 0.0016 'International Tables Vol C Tables 4.2.6.8 and 6.1.1.4'
H H 0.0000 0.0000 'International Tables Vol C Tables 4.2.6.8 and 6.1.1.4'
N N 0.0061 0.0033 'International Tables Vol C Tables 4.2.6.8 and 6.1.1.4'
O O 0.0106 0.0060 'International Tables Vol C Tables 4.2.6.8 and 6.1.1.4'

loop_
_geom_angle_atom_site_label_1
_geom_angle_atom_site_label_2
_geom_angle_atom_site_label_3
_geom_angle
_geom_angle_site_symmetry_1
_geom_angle_site_symmetry_3
_geom_angle_publ_flag
C2 O1 C1 110.5(3) . . ?
C2 O2 C3 109.9(3) . . ?
C5 O3 C6 115.2(2) . . ?
C7 O6 C8 116.0(3) . . ?
C9 O7 C11 106.4(3) . . ?
N2 N1 C4 116.2(3) . . ?
N3 N2 N1 171.9(4) . . ?
N5 N4 C5 114.1(3) . . ?
N6 N5 N4 173.3(4) . . ?
O1 C1 H1 110.6 . . ?
O1 C1 C3 102.2(2) . . ?
O1 C1 C6 110.1(3) . . ?
C3 C1 H1 110.6 . . ?
C6 C1 H1 110.6 . . ?
C6 C1 C3 112.4(2) . . ?
O1 C2 O2 111.2(3) . . ?
O4 C2 O1 125.1(4) . . ?
O4 C2 O2 123.7(3) . . ?
O2 C3 C1 103.7(2) . . ?
O2 C3 H3 110.0 . . ?
O2 C3 C4 110.2(3) . . ?
C1 C3 H3 110.0 . . ?
C4 C3 C1 112.8(3) . . ?
C4 C3 H3 110.0 . . ?
N1 C4 C3 103.8(2) . . ?
N1 C4 H4 110.2 . . ?
N1 C4 C5 110.8(2) . . ?
C3 C4 H4 110.2 . . ?
C3 C4 C5 111.4(3) . . ?
C5 C4 H4 110.2 . . ?
O3 C5 N4 108.7(2) . . ?
O3 C5 C4 113.0(2) . . ?
O3 C5 C7 110.0(3) . . ?
N4 C5 C4 107.3(3) . . ?
N4 C5 C7 108.4(2) . . ?
C4 C5 C7 109.4(3) . . ?
O3 C6 C1 108.4(2) . . ?
O3 C6 H6 109.6 . . ?
O3 C6 C9 103.8(2) . . ?
C1 C6 H6 109.6 . . ?
C1 C6 C9 115.5(3) . . ?
C9 C6 H6 109.6 . . ?
O5 C7 O6 126.0(3) . . ?
O5 C7 C5 123.7(3) . . ?
O6 C7 C5 110.2(3) . . ?
O6 C8 H8A 109.5 . . ?
O6 C8 H8B 109.5 . . ?
O6 C8 H8C 109.5 . . ?
H8A C8 H8B 109.5 . . ?
H8A C8 H8C 109.5 . . ?
H8B C8 H8C 109.5 . . ?
O7 C9 C6 108.3(3) . . ?
O7 C9 H9 110.7 . . ?
O7 C9 C10 102.6(3) . . ?
C6 C9 H9 110.7 . . ?
C6 C9 C10 113.5(3) . . ?
C10 C9 H9 110.7 . . ?
C9 C10 H10A 112.2 . . ?
C9 C10 H10B 112.2 . . ?
C9 C10 H10C 110.0 . . ?
C9 C10 H10D 110.0 . . ?
H10A C10 H10B 109.8 . . ?
H10C C10 H10D 108.4 . . ?
O8 C10 C9 97.7(9) . . ?
O8 C10 H10A 112.2 . . ?
O8 C10 H10B 112.2 . . ?
O8A C10 C9 108.3(5) . . ?
O8A C10 H10C 110.0 . . ?
O8A C10 H10D 110.0 . . ?
O7 C11 C12 110.3(3) . . ?
O7 C11 C13 108.4(3) . . ?
O7 C11 O8A 105.2(5) . . ?
C12 C11 C13 114.0(3) . . ?
O8 C11 O7 105.1(10) . . ?
O8 C11 C12 94.6(10) . . ?
O8 C11 C13 123.5(9) . . ?
O8A C11 C12 116.3(7) . . ?
O8A C11 C13 101.9(7) . . ?
C11 C12 H12A 109.5 . . ?
C11 C12 H12B 109.5 . . ?
C11 C12 H12C 109.5 . . ?
H12A C12 H12B 109.5 . . ?
H12A C12 H12C 109.5 . . ?
H12B C12 H12C 109.5 . . ?
C11 C13 H13A 109.5 . . ?
C11 C13 H13B 109.5 . . ?
C11 C13 H13C 109.5 . . ?
H13A C13 H13B 109.5 . . ?
H13A C13 H13C 109.5 . . ?
H13B C13 H13C 109.5 . . ?
C11 O8 C10 110.9(16) . . ?
C10 O8A C11 105.8(8) . . ?

loop_
_geom_bond_atom_site_label_1
_geom_bond_atom_site_label_2
_geom_bond_distance
_geom_bond_site_symmetry_2
_geom_bond_publ_flag
O1 C1 1.451(4) . ?
O1 C2 1.333(4) . ?
O2 C2 1.352(4) . ?
O2 C3 1.435(3) . ?
O3 C5 1.403(4) . ?
O3 C6 1.441(4) . ?
O4 C2 1.191(4) . ?
O5 C7 1.195(4) . ?
O6 C7 1.328(4) . ?
O6 C8 1.459(4) . ?
O7 C9 1.430(4) . ?
O7 C11 1.435(4) . ?
N1 N2 1.225(4) . ?
N1 C4 1.492(4) . ?
N2 N3 1.125(4) . ?
N4 N5 1.232(4) . ?
N4 C5 1.478(4) . ?
N5 N6 1.126(5) . ?
C1 H1 0.9800 . ?
C1 C3 1.536(5) . ?
C1 C6 1.509(4) . ?
C3 H3 0.9800 . ?
C3 C4 1.518(4) . ?
C4 H4 0.9800 . ?
C4 C5 1.543(4) . ?
C5 C7 1.548(4) . ?
C6 H6 0.9800 . ?
C6 C9 1.511(4) . ?
C8 H8A 0.9600 . ?
C8 H8B 0.9600 . ?
C8 H8C 0.9600 . ?
C9 H9 0.9800 . ?
C9 C10 1.517(5) . ?
C10 H10A 0.9700 . ?
C10 H10B 0.9700 . ?
C10 H10C 0.9700 . ?
C10 H10D 0.9700 . ?
C10 O8 1.42(2) . ?
C10 O8A 1.414(11) . ?
C11 C12 1.504(6) . ?
C11 C13 1.505(5) . ?
C11 O8 1.38(2) . ?
C11 O8A 1.472(12) . ?
C12 H12A 0.9600 . ?
C12 H12B 0.9600 . ?
C12 H12C 0.9600 . ?
C13 H13A 0.9600 . ?
C13 H13B 0.9600 . ?
C13 H13C 0.9600 . ?

loop_
_geom_torsion_atom_site_label_1
_geom_torsion_atom_site_label_2
_geom_torsion_atom_site_label_3
_geom_torsion_atom_site_label_4
_geom_torsion
_geom_torsion_site_symmetry_1
_geom_torsion_site_symmetry_2
_geom_torsion_site_symmetry_3
_geom_torsion_site_symmetry_4
_geom_torsion_publ_flag
O1 C1 C3 O2 -15.3(3) . . . . ?
O1 C1 C3 C4 -134.5(3) . . . . ?
O1 C1 C6 O3 73.1(3) . . . . ?
O1 C1 C6 C9 -42.8(4) . . . . ?
O2 C3 C4 N1 176.7(2) . . . . ?
O2 C3 C4 C5 -64.0(3) . . . . ?
O3 C5 C7 O5 -15.4(4) . . . . ?
O3 C5 C7 O6 167.5(2) . . . . ?
O3 C6 C9 O7 174.4(2) . . . . ?
O3 C6 C9 C10 61.2(3) . . . . ?
O7 C9 C10 O8 40.1(10) . . . . ?
O7 C9 C10 O8A 16.9(8) . . . . ?
O7 C11 O8 C10 18.7(15) . . . . ?
O7 C11 O8A C10 -23.1(11) . . . . ?
N1 C4 C5 O3 87.5(3) . . . . ?
N1 C4 C5 N4 -152.7(2) . . . . ?
N1 C4 C5 C7 -35.3(3) . . . . ?
N2 N1 C4 C3 -135.7(3) . . . . ?
N2 N1 C4 C5 104.6(3) . . . . ?
N4 C5 C7 O5 -134.0(3) . . . . ?
N4 C5 C7 O6 48.8(3) . . . . ?
N5 N4 C5 O3 -9.1(4) . . . . ?
N5 N4 C5 C4 -131.6(3) . . . . ?
N5 N4 C5 C7 110.4(3) . . . . ?
C1 O1 C2 O2 -7.9(4) . . . . ?
C1 O1 C2 O4 172.6(3) . . . . ?
C1 C3 C4 N1 -68.0(3) . . . . ?
C1 C3 C4 C5 51.3(3) . . . . ?
C1 C6 C9 O7 -67.1(4) . . . . ?
C1 C6 C9 C10 179.7(3) . . . . ?
C2 O1 C1 C3 14.5(3) . . . . ?
C2 O1 C1 C6 -105.1(3) . . . . ?
C2 O2 C3 C1 11.9(3) . . . . ?
C2 O2 C3 C4 132.8(3) . . . . ?
C3 O2 C2 O1 -3.1(3) . . . . ?
C3 O2 C2 O4 176.4(3) . . . . ?
C3 C1 C6 O3 -40.1(3) . . . . ?
C3 C1 C6 C9 -156.0(3) . . . . ?
C3 C4 C5 O3 -27.5(3) . . . . ?
C3 C4 C5 N4 92.3(3) . . . . ?
C3 C4 C5 C7 -150.3(3) . . . . ?
C4 C5 C7 O5 109.3(4) . . . . ?
C4 C5 C7 O6 -67.8(3) . . . . ?
C5 O3 C6 C1 69.2(3) . . . . ?
C5 O3 C6 C9 -167.5(2) . . . . ?
C6 O3 C5 N4 -151.5(2) . . . . ?
C6 O3 C5 C4 -32.6(3) . . . . ?
C6 O3 C5 C7 89.9(3) . . . . ?
C6 C1 C3 O2 102.6(3) . . . . ?
C6 C1 C3 C4 -16.5(4) . . . . ?
C6 C9 C10 O8 156.7(10) . . . . ?
C6 C9 C10 O8A 133.5(8) . . . . ?
C8 O6 C7 O5 2.6(5) . . . . ?
C8 O6 C7 C5 179.6(3) . . . . ?
C9 O7 C11 C12 -91.3(4) . . . . ?
C9 O7 C11 C13 143.3(3) . . . . ?
C9 O7 C11 O8 9.5(10) . . . . ?
C9 O7 C11 O8A 34.8(7) . . . . ?
C9 C10 O8 C11 -36.6(14) . . . . ?
C9 C10 O8A C11 3.7(12) . . . . ?
C11 O7 C9 C6 -151.7(3) . . . . ?
C11 O7 C9 C10 -31.4(4) . . . . ?
C12 C11 O8 C10 131.2(12) . . . . ?
C12 C11 O8A C10 99.2(9) . . . . ?
C13 C11 O8 C10 -106.0(12) . . . . ?
C13 C11 O8A C10 -136.2(9) . . . . ?
